data_7110844
loop_
_publ_author_name
'Kryatov, Sergey V.'
'Rybak-Akimova, Elena V.'
'Nazarenko, Alexander Y.'
'Robinson, Paul D.'

_publ_section_title
;
 A dinuclear iron(iii) complex with a bridging urea anion: implications
 for the urease mechanism
;
_journal_issue 11
_journal_name_full 'Chemical Communications'
_journal_page_first 921
_journal_paper_doi 10.1039/b000286k
_journal_year 2000
_chemical_formula_sum 'C37.75 H42.5 Cl3 Fe2 N11.5 O15'
_chemical_formula_weight 1115.38
_space_group_IT_number 14
_symmetry_cell_setting monoclinic
_symmetry_Int_Tables_number 14
_symmetry_space_group_name_Hall '-P 2ybc'
_symmetry_space_group_name_H-M 'P 1 21/c 1'
_audit_creation_date 'Dec 14  1999'
_audit_creation_method 'manual from SHELXL-97 '
_cell_angle_alpha 90.00
_cell_angle_beta 97.137(16)
_cell_angle_gamma 90.00
_cell_formula_units_Z 4
_cell_length_a 12.1610(15)
_cell_length_b 10.4451(17)
_cell_length_c 38.758(10)
_cell_measurement_reflns_used 24
_cell_measurement_temperature 293(2)
_cell_measurement_theta_max 26
_cell_measurement_theta_min 22
_cell_volume 4885.0(16)
_computing_cell_refinement 'MSC/AFC Diffractometer Control'
_computing_data_collection 'MSC/AFC Diffractometer Control'
_computing_data_reduction teXsan
_computing_structure_refinement SHELXL-97
_computing_structure_solution SHELXS-97
_diffrn_ambient_temperature 293(2)
_diffrn_measurement_device_type Rigaku
_diffrn_measurement_method 'omega scan'
_diffrn_radiation_monochromator graphite
_diffrn_radiation_source 'fine-focus sealed tube'
_diffrn_radiation_type MoK\a
_diffrn_radiation_wavelength 0.71069
_diffrn_reflns_av_R_equivalents 0.0440
_diffrn_reflns_av_sigmaI/netI 0.0810
_diffrn_reflns_limit_h_max 13
_diffrn_reflns_limit_h_min 0
_diffrn_reflns_limit_k_max 11
_diffrn_reflns_limit_k_min 0
_diffrn_reflns_limit_l_max 41
_diffrn_reflns_limit_l_min -41
_diffrn_reflns_number 6743
_diffrn_reflns_theta_max 22.50
_diffrn_reflns_theta_min 1.88
_diffrn_standards_decay_% <1
_diffrn_standards_interval_count 150
_diffrn_standards_number 3
_exptl_absorpt_coefficient_mu 0.834
_exptl_absorpt_correction_type psi-scan
_exptl_crystal_colour yellow
_exptl_crystal_density_diffrn 1.514
_exptl_crystal_density_method 'not measured'
_exptl_crystal_description prism
_exptl_crystal_F_000 2286
_exptl_crystal_size_max .5
_exptl_crystal_size_mid .3
_exptl_crystal_size_min .25
_refine_diff_density_max 0.904
_refine_diff_density_min -0.564
_refine_ls_extinction_method none
_refine_ls_goodness_of_fit_all 1.024
_refine_ls_hydrogen_treatment calculated
_refine_ls_matrix_type full
_refine_ls_number_constraints 0
_refine_ls_number_parameters 635
_refine_ls_number_reflns 6383
_refine_ls_number_restraints 150
_refine_ls_R_factor_all 0.1406
_refine_ls_R_factor_obs 0.0673
_refine_ls_shift/esd_mean 0.000
_refine_ls_shift/su_max 0.003
_refine_ls_structure_factor_coef Fsqd
_refine_ls_weighting_details 'w=1/[\s^2^(Fo^2^)+(0.0732P)^2^+25.0937P] where P=(Fo^2^+2Fc^2^)/3'
_refine_ls_weighting_scheme calc
_refine_ls_wR_factor_all 0.2103
_refine_ls_wR_factor_obs 0.1733
_reflns_number_observed 3534
_reflns_number_total 6383
_reflns_observed_criterion >3.0sigma(I)
_cod_data_source_file b000286ksup1.cif
_cod_data_source_block 2
_cod_depositor_comments
;
The following automatic conversions were performed:

'_refine_ls_weighting_scheme' value 'calc
w=1/[\s^2^(Fo^2^)+(0.0732P)^2^+25.0937P] where P=(Fo^2^+2Fc^2^)/3'
was changed to 'calc'. New tag '_refine_ls_weighting_details' was
created. The value of the new tag was set to
'w=1/[\s^2^(Fo^2^)+(0.0732P)^2^+25.0937P] where P=(Fo^2^+2Fc^2^)/3'.

Automatic conversion script
Id: cif_fix_values 3143 2015-03-26 13:38:13Z robertas 
;
_cod_original_cell_volume 4885.1(16)
_cod_original_sg_symbol_H-M P2(1)/c
_cod_original_formula_sum 'C37.75 H42.50 Cl3 Fe2 N11.50 O15'
_cod_database_code 7110844

loop_
_symmetry_equiv_pos_as_xyz
'x, y, z'
'-x, y+1/2, -z+1/2'
'-x, -y, -z'
'x, -y-1/2, z-1/2'

loop_
_atom_site_label
_atom_site_type_symbol
_atom_site_fract_x
_atom_site_fract_y
_atom_site_fract_z
_atom_site_U_iso_or_equiv
_atom_site_adp_type
_atom_site_occupancy
_atom_site_calc_flag
_atom_site_refinement_flags
Fe1 Fe 0.83063(9) 0.14919(12) 0.15008(3) 0.0467(4) Uani 1 d .
Fe2 Fe 0.58034(10) 0.06496(12) 0.11788(4) 0.0510(4) Uani 1 d .
O1 O 0.7254(4) 0.0379(5) 0.13324(15) 0.0482(15) Uani 1 d .
N11 N 0.8328(6) 0.1359(8) 0.20506(19) 0.057(2) Uani 1 d .
N21 N 0.3963(6) 0.0592(8) 0.09884(19) 0.055(2) Uani 1 d .
N12 N 0.8945(6) 0.2211(7) 0.1048(2) 0.054(2) Uani 1 d .
N13 N 0.9702(6) 0.0245(7) 0.15459(18) 0.0469(18) Uani 1 d .
N22 N 0.5230(6) 0.0241(8) 0.1665(2) 0.057(2) Uani 1 d .
O2 O 0.7357(5) 0.3059(6) 0.14933(19) 0.071(2) Uani 1 d .
N24 N 0.5434(5) -0.1420(7) 0.11388(18) 0.0503(18) Uani 1 d .
N14 N 0.9680(6) 0.2822(7) 0.1711(2) 0.055(2) Uani 1 d .
N1 N 0.5771(6) 0.2547(8) 0.1152(3) 0.084(3) Uani 1 d .
H1A H 0.5231 0.2877 0.1017 0.126 Uiso 1 calc R
C63 C 0.4430(11) -0.049(2) 0.2265(3) 0.111(5) Uani 1 d .
H63A H 0.4177 -0.0732 0.2481 0.080 Uiso 1 d R
C55 C 0.3540(7) -0.0595(10) 0.0920(2) 0.054(2) Uani 1 d .
C66 C 0.5679(7) -0.1918(8) 0.1499(2) 0.057(3) Uani 1 d .
H66A H 0.6466 -0.1982 0.1563 0.080 Uiso 1 d R
H66B H 0.5358 -0.2752 0.1515 0.080 Uiso 1 d R
C51 C 0.3271(8) 0.1596(11) 0.0937(3) 0.079(3) Uani 1 d .
H51A H 0.3564 0.2436 0.0990 0.080 Uiso 1 d R
C31 C 0.9637(8) -0.0988(10) 0.1443(3) 0.061(3) Uani 1 d .
H31A H 0.8926 -0.1332 0.1354 0.080 Uiso 1 d R
N23 N 0.6005(6) 0.0208(9) 0.0651(2) 0.060(2) Uani 1 d .
C15 C 0.8854(8) 0.2302(10) 0.2244(3) 0.063(3) Uani 1 d .
C25 C 0.9498(7) 0.3346(9) 0.1092(3) 0.058(2) Uani 1 d .
C65 C 0.5181(7) -0.0984(11) 0.1745(2) 0.060(3) Uani 1 d .
C36 C 1.0736(8) 0.2142(10) 0.1765(3) 0.069(3) Uani 1 d .
H36A H 1.1017 0.2197 0.2007 0.080 Uiso 1 d R
H36B H 1.1254 0.2569 0.1636 0.080 Uiso 1 d R
C35 C 1.0692(6) 0.0759(9) 0.1662(2) 0.050(2) Uani 1 d .
C76 C 0.6225(8) -0.1910(10) 0.0904(3) 0.065(3) Uani 1 d .
H76A H 0.6003 -0.2751 0.0823 0.080 Uiso 1 d R
H76B H 0.6955 -0.1965 0.1029 0.080 Uiso 1 d R
C34 C 1.1641(8) 0.0002(11) 0.1687(3) 0.066(3) Uani 1 d .
H34A H 1.2344 0.0355 0.1781 0.080 Uiso 1 d R
C56 C 0.4266(7) -0.1724(9) 0.0989(3) 0.063(3) Uani 1 d .
H56A H 0.3951 -0.2281 0.1147 0.080 Uiso 1 d R
H56B H 0.4284 -0.2182 0.0775 0.080 Uiso 1 d R
C75 C 0.6237(7) -0.1032(11) 0.0599(2) 0.058(3) Uani 1 d .
C21 C 0.8773(7) 0.1676(10) 0.0732(3) 0.061(3) Uani 1 d .
H21A H 0.8400 0.0865 0.0709 0.080 Uiso 1 d R
C26 C 0.9685(8) 0.3873(10) 0.1452(3) 0.067(3) Uani 1 d .
H26A H 1.0388 0.4305 0.1485 0.080 Uiso 1 d R
H26B H 0.9117 0.4483 0.1485 0.080 Uiso 1 d R
C22 C 0.9122(8) 0.2230(13) 0.0444(3) 0.076(3) Uani 1 d .
H22A H 0.8992 0.1828 0.0220 0.080 Uiso 1 d R
C32 C 1.0555(9) -0.1756(10) 0.1461(3) 0.070(3) Uani 1 d .
H32A H 1.0495 -0.2636 0.1390 0.080 Uiso 1 d R
C62 C 0.4472(10) 0.0767(18) 0.2179(4) 0.098(4) Uani 1 d .
H62A H 0.4205 0.1401 0.2327 0.080 Uiso 1 d R
C54 C 0.2432(8) -0.0759(12) 0.0791(3) 0.069(3) Uani 1 d .
H54A H 0.2141 -0.1604 0.0745 0.080 Uiso 1 d R
C16 C 0.9365(9) 0.3325(10) 0.2044(3) 0.074(3) Uani 1 d .
H16A H 0.8835 0.4002 0.1993 0.080 Uiso 1 d R
H16B H 1.0004 0.3672 0.2183 0.080 Uiso 1 d R
C53 C 0.1749(9) 0.0268(14) 0.0732(3) 0.086(4) Uani 1 d .
H53A H 0.0992 0.0165 0.0631 0.080 Uiso 1 d R
C11 C 0.7818(8) 0.0434(10) 0.2206(3) 0.066(3) Uani 1 d .
H11A H 0.7458 -0.0230 0.2062 0.080 Uiso 1 d R
C12 C 0.7794(10) 0.0394(11) 0.2559(3) 0.080(3) Uani 1 d .
H12A H 0.7418 -0.0280 0.2665 0.080 Uiso 1 d R
C1 C 0.6475(9) 0.3357(11) 0.1317(4) 0.088(4) Uani 1 d .
C64 C 0.4783(9) -0.1427(14) 0.2042(3) 0.088(4) Uani 1 d .
H64A H 0.4749 -0.2327 0.2090 0.080 Uiso 1 d R
C14 C 0.8876(10) 0.2304(13) 0.2598(3) 0.094(4) Uani 1 d .
H14A H 0.9266 0.2971 0.2733 0.080 Uiso 1 d R
C33 C 1.1559(9) -0.1247(12) 0.1582(3) 0.080(3) Uani 1 d .
H33A H 1.2215 -0.1763 0.1591 0.080 Uiso 1 d R
C52 C 0.2172(8) 0.1460(13) 0.0813(3) 0.087(4) Uani 1 d .
H52A H 0.1700 0.2200 0.0786 0.080 Uiso 1 d R
C24 C 0.9873(8) 0.3962(11) 0.0810(3) 0.074(3) Uani 1 d .
H24A H 1.0267 0.4758 0.0841 0.080 Uiso 1 d R
C61 C 0.4869(8) 0.1107(12) 0.1884(3) 0.079(3) Uani 1 d .
H61A H 0.4897 0.2000 0.1827 0.080 Uiso 1 d R
C71 C 0.6074(8) 0.1032(13) 0.0393(3) 0.081(3) Uani 1 d .
H71A H 0.5912 0.1917 0.0431 0.080 Uiso 1 d R
C13 C 0.8350(12) 0.1344(13) 0.2758(3) 0.098(4) Uani 1 d .
H13A H 0.8357 0.1360 0.3006 0.080 Uiso 1 d R
C23 C 0.9657(9) 0.3412(13) 0.0483(3) 0.084(4) Uani 1 d .
H23A H 0.9887 0.3832 0.0283 0.080 Uiso 1 d R
N2 N 0.6248(11) 0.4708(10) 0.1294(5) 0.233(11) Uani 1 d .
H2B H 0.6711 0.5244 0.1399 0.349 Uiso 1 calc R
H2A H 0.5649 0.4980 0.1175 0.349 Uiso 1 calc R
C74 C 0.6498(9) -0.1469(15) 0.0283(3) 0.093(4) Uani 1 d .
H74A H 0.6621 -0.2364 0.0247 0.080 Uiso 1 d R
C72 C 0.6358(10) 0.068(2) 0.0083(4) 0.108(5) Uani 1 d .
H72A H 0.6414 0.1291 -0.0099 0.080 Uiso 1 d R
C73 C 0.6575(11) -0.057(2) 0.0025(4) 0.118(6) Uani 1 d .
H73A H 0.6779 -0.0833 -0.0196 0.080 Uiso 1 d R
Cl1 Cl 0.0689(3) 0.2545(3) -0.04590(11) 0.0957(10) Uani 1 d D
O11 O 0.1257(10) 0.2919(15) -0.0730(3) 0.194(6) Uani 1 d D
O12 O -0.0388(7) 0.2965(10) -0.0518(3) 0.144(4) Uani 1 d D
O13 O 0.1222(8) 0.3126(12) -0.0170(3) 0.170(5) Uani 1 d D
O14 O 0.0726(10) 0.1259(8) -0.0441(5) 0.239(9) Uani 1 d D
Cl2 Cl 0.3155(3) 0.5003(3) 0.14509(10) 0.0875(10) Uani 1 d D
O21 O 0.3739(9) 0.4848(10) 0.1172(3) 0.155(4) Uani 1 d D
O22 O 0.3649(11) 0.5922(13) 0.1663(3) 0.210(7) Uani 1 d D
O23 O 0.3052(14) 0.3908(11) 0.1623(4) 0.233(8) Uani 1 d D
O24 O 0.2133(9) 0.5473(19) 0.1343(5) 0.276(10) Uani 1 d D
Cl3 Cl 0.7831(2) 0.6485(3) 0.21900(7) 0.0762(8) Uani 1 d D
O31 O 0.8452(10) 0.5783(12) 0.2434(2) 0.171(5) Uani 1 d D
O32 O 0.7316(13) 0.7464(9) 0.2326(4) 0.215(7) Uani 1 d D
O33 O 0.8223(9) 0.6599(14) 0.1886(3) 0.184(6) Uani 1 d D
O34 O 0.6892(11) 0.5734(16) 0.2093(3) 0.230(8) Uani 1 d D
N6 N 0.2578(16) 0.532(3) 0.0337(6) 0.209(11) Uani 0.75 d PD
H6D H 0.2534 0.5545 0.0548 0.251 Uiso 0.75 d PR
H6F H 0.2060 0.4872 0.0225 0.251 Uiso 0.75 d PR
N7 N 0.336(2) 0.507(3) -0.0159(11) 0.47(4) Uani 0.75 d PD
H7B H 0.3856 0.5160 -0.0298 0.564 Uiso 0.75 d PR
H7C H 0.2771 0.4632 -0.0224 0.564 Uiso 0.75 d PR
C5 C 0.347(2) 0.565(2) 0.0168(7) 0.221(18) Uani 0.75 d PD
O5 O 0.4238(17) 0.625(2) 0.0256(6) 0.241(12) Uani 0.75 d PD
O99 O 0.571(5) 0.608(5) -0.0443(13) 0.18(2) Uiso 0.25 d P
H99A H 0.6841 0.5979 -0.0420 0.274 Uiso 0.25 d PR
H99B H 0.5265 0.6733 -0.0500 0.274 Uiso 0.25 d PR

loop_
_atom_site_aniso_label
_atom_site_aniso_U_11
_atom_site_aniso_U_22
_atom_site_aniso_U_33
_atom_site_aniso_U_23
_atom_site_aniso_U_13
_atom_site_aniso_U_12
Fe1 0.0372(7) 0.0452(7) 0.0576(8) -0.0058(7) 0.0057(6) 0.0004(6)
Fe2 0.0418(7) 0.0448(8) 0.0650(9) 0.0003(7) 0.0010(6) -0.0042(6)
O1 0.038(3) 0.041(3) 0.065(4) -0.005(3) 0.004(3) -0.003(3)
N11 0.058(5) 0.055(5) 0.059(5) -0.005(4) 0.012(4) -0.002(4)
N21 0.044(4) 0.059(5) 0.061(5) -0.009(4) 0.000(4) -0.004(4)
N12 0.044(4) 0.053(5) 0.064(6) -0.003(4) 0.005(4) -0.001(4)
N13 0.047(4) 0.042(5) 0.051(5) -0.001(4) 0.004(3) 0.008(4)
N22 0.046(5) 0.059(5) 0.067(5) -0.011(5) 0.006(4) -0.004(4)
O2 0.049(4) 0.055(4) 0.106(6) -0.021(4) -0.002(4) 0.003(3)
N24 0.045(4) 0.051(5) 0.054(5) 0.005(4) 0.005(3) -0.003(4)
N14 0.048(4) 0.055(5) 0.061(5) -0.009(4) 0.010(4) -0.011(4)
N1 0.042(5) 0.056(5) 0.143(9) 0.014(6) -0.030(5) -0.002(4)
C63 0.076(9) 0.196(18) 0.065(9) -0.003(12) 0.032(7) 0.006(11)
C55 0.044(5) 0.065(7) 0.053(6) -0.003(5) 0.009(4) -0.004(5)
C66 0.054(6) 0.042(5) 0.074(7) 0.008(5) 0.006(5) -0.003(4)
C51 0.063(7) 0.062(7) 0.109(9) -0.017(7) -0.002(6) 0.027(6)
C31 0.054(6) 0.060(7) 0.069(7) 0.003(5) 0.005(5) 0.015(5)
N23 0.044(5) 0.074(6) 0.061(5) 0.005(5) 0.000(4) -0.012(4)
C15 0.068(6) 0.067(7) 0.056(7) -0.032(6) 0.014(5) -0.013(6)
C25 0.045(5) 0.054(6) 0.074(7) 0.004(6) 0.007(5) -0.001(5)
C65 0.042(5) 0.087(8) 0.052(6) 0.002(6) 0.009(5) -0.006(5)
C36 0.048(6) 0.068(7) 0.088(8) -0.010(6) -0.005(5) -0.011(5)
C35 0.027(5) 0.072(7) 0.052(6) 0.017(5) 0.003(4) 0.006(5)
C76 0.058(6) 0.069(7) 0.068(7) -0.030(6) 0.012(5) 0.005(5)
C34 0.040(6) 0.087(8) 0.070(7) 0.011(6) 0.005(5) -0.001(6)
C56 0.053(6) 0.057(6) 0.078(7) -0.007(5) 0.004(5) -0.012(5)
C75 0.035(5) 0.088(8) 0.051(6) 0.003(6) 0.006(4) -0.004(5)
C21 0.048(5) 0.069(7) 0.066(7) 0.001(6) 0.007(5) 0.002(5)
C26 0.056(6) 0.064(7) 0.082(8) -0.008(6) 0.012(5) -0.007(5)
C22 0.053(6) 0.109(10) 0.065(7) 0.012(7) 0.007(5) 0.005(7)
C32 0.079(8) 0.057(7) 0.074(7) 0.001(6) 0.011(6) 0.011(6)
C62 0.077(9) 0.149(14) 0.070(9) -0.034(10) 0.016(7) 0.018(10)
C54 0.042(6) 0.088(8) 0.075(7) -0.020(6) 0.007(5) -0.017(6)
C16 0.088(8) 0.061(7) 0.075(7) -0.021(6) 0.015(6) -0.021(6)
C53 0.038(6) 0.109(11) 0.108(10) -0.015(8) -0.002(6) -0.002(7)
C11 0.064(7) 0.072(7) 0.061(7) -0.002(6) 0.007(5) -0.006(6)
C12 0.107(9) 0.067(8) 0.070(8) -0.003(6) 0.021(7) -0.013(7)
C1 0.047(7) 0.070(8) 0.143(11) -0.006(8) 0.001(7) -0.003(6)
C64 0.068(7) 0.117(10) 0.079(8) 0.022(8) 0.018(6) -0.005(7)
C14 0.122(11) 0.097(10) 0.065(8) -0.034(7) 0.016(7) -0.018(8)
C33 0.062(7) 0.091(9) 0.092(9) 0.021(7) 0.026(6) 0.039(7)
C52 0.049(7) 0.093(9) 0.117(10) -0.008(8) -0.001(6) 0.046(7)
C24 0.062(7) 0.074(8) 0.088(9) 0.026(7) 0.011(6) -0.005(6)
C61 0.065(7) 0.087(8) 0.084(8) -0.038(7) 0.001(6) 0.005(6)
C71 0.068(7) 0.103(9) 0.068(8) 0.025(7) -0.002(6) -0.017(6)
C13 0.146(12) 0.091(9) 0.062(7) -0.013(8) 0.038(8) -0.020(9)
C23 0.073(8) 0.108(10) 0.073(8) 0.038(8) 0.016(6) 0.000(8)
N2 0.131(11) 0.043(7) 0.49(3) -0.068(12) -0.087(15) 0.026(7)
C74 0.074(8) 0.142(12) 0.065(8) -0.024(9) 0.014(6) 0.008(8)
C72 0.065(8) 0.193(18) 0.066(10) 0.041(11) 0.005(7) -0.026(10)
C73 0.068(9) 0.24(2) 0.049(8) -0.018(13) 0.005(6) -0.002(12)
Cl1 0.071(2) 0.086(2) 0.128(3) -0.032(2) 0.0058(19) -0.0044(17)
O11 0.146(10) 0.291(19) 0.153(11) -0.002(11) 0.054(9) 0.042(11)
O12 0.083(7) 0.131(9) 0.221(12) -0.011(8) 0.024(7) -0.004(6)
O13 0.116(8) 0.241(14) 0.153(9) -0.113(10) 0.019(7) -0.030(8)
O14 0.157(11) 0.061(7) 0.47(3) -0.031(11) -0.061(13) 0.002(7)
Cl2 0.0694(19) 0.0611(17) 0.140(3) -0.0170(19) 0.0431(19) -0.0126(15)
O21 0.152(9) 0.126(9) 0.203(12) -0.019(8) 0.091(9) 0.030(7)
O22 0.219(14) 0.209(14) 0.219(14) -0.112(12) 0.090(11) -0.119(12)
O23 0.30(2) 0.108(10) 0.313(19) 0.046(11) 0.147(16) -0.026(11)
O24 0.095(9) 0.37(3) 0.35(2) -0.02(2) 0.004(11) 0.051(13)
Cl3 0.0782(18) 0.082(2) 0.0683(18) -0.0006(17) 0.0098(15) 0.0170(17)
O31 0.212(12) 0.203(12) 0.090(7) -0.002(8) -0.013(7) 0.107(10)
O32 0.36(2) 0.076(7) 0.234(15) -0.008(8) 0.121(14) 0.063(10)
O33 0.161(10) 0.267(16) 0.143(9) 0.083(10) 0.089(8) 0.048(10)
O34 0.190(13) 0.34(2) 0.162(12) -0.005(13) 0.028(10) -0.111(15)
N6 0.111(15) 0.32(3) 0.19(2) -0.04(2) 0.004(15) -0.035(19)
N7 0.14(2) 0.24(3) 1.04(12) -0.37(6) 0.14(4) -0.08(2)
C5 0.13(2) 0.17(3) 0.36(5) -0.18(3) 0.06(3) -0.08(2)
O5 0.189(18) 0.24(2) 0.31(3) -0.17(2) 0.093(17) -0.105(18)

loop_
_atom_type_symbol
_atom_type_description
_atom_type_scat_dispersion_real
_atom_type_scat_dispersion_imag
_atom_type_scat_source
C C 0.0033 0.0016 'International Tables Vol C Tables 4.2.6.8 and 6.1.1.4'
H H 0.0000 0.0000 'International Tables Vol C Tables 4.2.6.8 and 6.1.1.4'
O O 0.0106 0.0060 'International Tables Vol C Tables 4.2.6.8 and 6.1.1.4'
N N 0.0061 0.0033 'International Tables Vol C Tables 4.2.6.8 and 6.1.1.4'
Cl Cl 0.1484 0.1585 'International Tables Vol C Tables 4.2.6.8 and 6.1.1.4'
Fe Fe 0.3463 0.8444 'International Tables Vol C Tables 4.2.6.8 and 6.1.1.4'

loop_
_geom_angle_atom_site_label_1
_geom_angle_atom_site_label_2
_geom_angle_atom_site_label_3
_geom_angle
O1 Fe1 O2 98.1(3)
O1 Fe1 N13 99.2(3)
O2 Fe1 N13 162.6(3)
O1 Fe1 N11 104.0(3)
O2 Fe1 N11 90.2(3)
N13 Fe1 N11 88.1(3)
O1 Fe1 N12 104.2(3)
O2 Fe1 N12 88.2(3)
N13 Fe1 N12 85.2(3)
N11 Fe1 N12 151.8(3)
O1 Fe1 N14 177.6(3)
O2 Fe1 N14 84.3(3)
N13 Fe1 N14 78.4(3)
N11 Fe1 N14 76.2(3)
N12 Fe1 N14 75.6(3)
O1 Fe2 N1 100.7(3)
O1 Fe2 N22 95.2(3)
N1 Fe2 N22 103.8(4)
O1 Fe2 N23 93.3(3)
N1 Fe2 N23 99.8(4)
N22 Fe2 N23 152.9(3)
O1 Fe2 N24 93.0(2)
N1 Fe2 N24 166.1(3)
N22 Fe2 N24 77.3(3)
N23 Fe2 N24 76.6(3)
O1 Fe2 N21 169.5(3)
N1 Fe2 N21 89.9(3)
N22 Fe2 N21 82.2(3)
N23 Fe2 N21 84.8(3)
N24 Fe2 N21 76.5(3)
Fe1 O1 Fe2 129.9(3)
C11 N11 C15 119.6(8)
C11 N11 Fe1 123.4(7)
C15 N11 Fe1 116.9(7)
C51 N21 C55 118.0(8)
C51 N21 Fe2 127.0(7)
C55 N21 Fe2 115.0(6)
C21 N12 C25 119.7(8)
C21 N12 Fe1 124.9(6)
C25 N12 Fe1 115.3(6)
C35 N13 C31 119.9(8)
C35 N13 Fe1 117.1(6)
C31 N13 Fe1 122.9(6)
C65 N22 C61 118.2(10)
C65 N22 Fe2 115.6(6)
C61 N22 Fe2 126.1(8)
C1 O2 Fe1 132.2(7)
C66 N24 C76 112.5(7)
C66 N24 C56 111.1(7)
C76 N24 C56 110.0(7)
C66 N24 Fe2 105.1(5)
C76 N24 Fe2 103.7(5)
C56 N24 Fe2 114.1(5)
C36 N14 C16 111.4(8)
C36 N14 C26 112.2(7)
C16 N14 C26 110.3(8)
C36 N14 Fe1 110.6(6)
C16 N14 Fe1 105.9(5)
C26 N14 Fe1 106.1(5)
C1 N1 Fe2 127.7(7)
C62 C63 C64 119.7(13)
N21 C55 C54 120.7(9)
N21 C55 C56 119.4(8)
C54 C55 C56 119.9(9)
N24 C66 C65 108.2(7)
N21 C51 C52 122.5(10)
N13 C31 C32 121.8(10)
C71 N23 C75 118.3(10)
C71 N23 Fe2 127.2(8)
C75 N23 Fe2 113.7(7)
N11 C15 C14 120.4(10)
N11 C15 C16 115.6(8)
C14 C15 C16 124.0(10)
N12 C25 C24 120.6(10)
N12 C25 C26 116.9(9)
C24 C25 C26 122.4(10)
N22 C65 C64 123.5(11)
N22 C65 C66 115.8(8)
C64 C65 C66 120.6(11)
N14 C36 C35 115.4(7)
N13 C35 C34 119.9(9)
N13 C35 C36 118.4(8)
C34 C35 C36 121.8(9)
N24 C76 C75 110.0(8)
C33 C34 C35 119.4(10)
C55 C56 N24 114.6(8)
N23 C75 C74 121.9(11)
N23 C75 C76 116.5(9)
C74 C75 C76 121.6(11)
N12 C21 C22 122.7(10)
N14 C26 C25 110.3(8)
C21 C22 C23 118.2(11)
C33 C32 C31 118.7(10)
C61 C62 C63 119.7(13)
C53 C54 C55 120.6(11)
N14 C16 C15 111.3(8)
C54 C53 C52 118.3(10)
N11 C11 C12 122.8(10)
C11 C12 C13 117.8(11)
O2 C1 N1 125.1(11)
O2 C1 N2 115.2(11)
N1 C1 N2 119.7(11)
C65 C64 C63 116.4(13)
C15 C14 C13 119.9(11)
C32 C33 C34 120.3(10)
C53 C52 C51 119.8(10)
C23 C24 C25 118.8(10)
C62 C61 N22 122.5(13)
N23 C71 C72 122.9(14)
C14 C13 C12 119.5(11)
C24 C23 C22 119.8(10)
C75 C74 C73 117.6(14)
C71 C72 C73 119.3(15)
C72 C73 C74 119.9(14)
O14 Cl1 O13 113.1(9)
O14 Cl1 O12 110.6(7)
O13 Cl1 O12 109.9(7)
O14 Cl1 O11 107.8(9)
O13 Cl1 O11 105.5(8)
O12 Cl1 O11 109.7(8)
O23 Cl2 O22 111.5(10)
O23 Cl2 O24 108.9(10)
O22 Cl2 O24 104.5(10)
O23 Cl2 O21 112.4(8)
O22 Cl2 O21 109.0(7)
O24 Cl2 O21 110.2(9)
O33 Cl3 O32 121.0(8)
O33 Cl3 O31 116.1(7)
O32 Cl3 O31 112.7(8)
O33 Cl3 O34 100.5(8)
O32 Cl3 O34 97.4(9)
O31 Cl3 O34 104.5(9)
O5 C5 N6 131(2)
O5 C5 N7 119(2)
N6 C5 N7 109(2)

loop_
_geom_bond_atom_site_label_1
_geom_bond_atom_site_label_2
_geom_bond_distance
Fe1 O1 1.791(5)
Fe1 O2 2.001(6)
Fe1 N13 2.130(7)
Fe1 N11 2.132(8)
Fe1 N12 2.142(8)
Fe1 N14 2.246(7)
Fe2 O1 1.812(5)
Fe2 N1 1.984(8)
Fe2 N22 2.131(8)
Fe2 N23 2.140(8)
Fe2 N24 2.209(7)
Fe2 N21 2.269(7)
N11 C11 1.331(11)
N11 C15 1.349(11)
N21 C51 1.343(11)
N21 C55 1.355(11)
N12 C21 1.339(11)
N12 C25 1.363(11)
N13 C35 1.343(10)
N13 C31 1.348(11)
N22 C65 1.319(12)
N22 C61 1.350(12)
O2 C1 1.238(12)
N24 C66 1.487(11)
N24 C76 1.495(10)
N24 C56 1.500(10)
N14 C36 1.460(11)
N14 C16 1.486(11)
N14 C26 1.489(12)
N1 C1 1.311(13)
C63 C62 1.358(19)
C63 C64 1.408(18)
C55 C54 1.388(12)
C55 C56 1.477(13)
C66 C65 1.540(13)
C51 C52 1.371(14)
C31 C32 1.370(13)
N23 C71 1.330(13)
N23 C75 1.347(12)
C15 C14 1.371(14)
C15 C16 1.499(13)
C25 C24 1.390(13)
C25 C26 1.492(13)
C65 C64 1.382(13)
C36 C35 1.498(13)
C35 C34 1.392(12)
C76 C75 1.498(13)
C34 C33 1.367(15)
C75 C74 1.378(14)
C21 C22 1.371(13)
C22 C23 1.395(16)
C32 C33 1.360(15)
C62 C61 1.344(16)
C54 C53 1.359(15)
C53 C52 1.369(15)
C11 C12 1.372(13)
C12 C13 1.383(15)
C1 N2 1.439(15)
C14 C13 1.378(16)
C24 C23 1.389(15)
C71 C72 1.344(17)
C74 C73 1.383(19)
C72 C73 1.36(2)
Cl1 O14 1.345(8)
Cl1 O13 1.365(8)
Cl1 O12 1.374(8)
Cl1 O11 1.384(9)
Cl2 O23 1.338(9)
Cl2 O22 1.354(9)
Cl2 O24 1.354(10)
Cl2 O21 1.373(8)
Cl3 O33 1.331(8)
Cl3 O32 1.340(8)
Cl3 O31 1.351(8)
Cl3 O34 1.398(10)
N6 C5 1.38(2)
N7 C5 1.40(2)
C5 O5 1.14(2)
